data_7008754
loop_
_publ_author_name
'F\"uzerov\'a, Silvia'
'Kotek, Jan'
'C\'isarov\'a, Ivana'
'Hermann, Petr'
'Binnemans, Koen'
'Lukes, Ivan'

_publ_section_title
;
 Cyclam (1,4,8,11-tetraazacyclotetradecane) with one methylphosphonate
 pendant arm: a new ligand for selective copper(ii) binding.
;
_journal_issue 17
_journal_name_full 'Dalton transactions (Cambridge, England : 2003)'
_journal_page_first 2908
_journal_page_last 2915
_journal_paper_doi 10.1039/b507062g
_journal_year 2005
_chemical_compound_source 'synthesized by the authors'
_chemical_formula_moiety
;
C11 H27 Cu N4 O3 P, C11 H26 Cu N4 O3 P, 6(H2 O), 3(Br)
;
_chemical_formula_sum 'C22 H65 Br3 Cu2 N8 O12 P2'
_chemical_formula_weight 1062.57
_chemical_name_common
;
bis(((1,4,8,11-tetraazacyclotetradecane-1-
yl)methylphosphonate)copper(ii)) trihydrobromide hexahydrate
;
_chemical_name_systematic
;
?
;
_space_group_IT_number 6
_symmetry_cell_setting monoclinic
_symmetry_space_group_name_Hall 'P -2y'
_symmetry_space_group_name_H-M 'P 1 m 1'
_atom_sites_solution_hydrogens mixed
_atom_sites_solution_primary direct
_atom_sites_solution_secondary difmap
_audit_creation_method SHELXL-97
_cell_angle_alpha 90.00
_cell_angle_beta 117.0439(8)
_cell_angle_gamma 90.00
_cell_formula_units_Z 2
_cell_length_a 9.06410(10)
_cell_length_b 26.5943(4)
_cell_length_c 9.47850(10)
_cell_measurement_reflns_used 31385
_cell_measurement_temperature 150(2)
_cell_measurement_theta_max 27.5
_cell_measurement_theta_min 1
_cell_volume 2035.00(5)
_computing_cell_refinement 'COLLECT and DENZO'
_computing_data_collection 'COLLECT (Hooft, 1998) and DENZO (Otwinowski & Minor, 1997)'
_computing_data_reduction 'COLLECT and DENZO'
_computing_structure_refinement 'SHELXL-97 (Sheldrick, 1997)'
_computing_structure_solution 'SIR92 (Altomare et al., 1994)'
_diffrn_ambient_temperature 150(2)
_diffrn_detector_area_resol_mean 9.091
_diffrn_measured_fraction_theta_full 0.998
_diffrn_measured_fraction_theta_max 0.998
_diffrn_measurement_device_type 'Nonius KappaCCD area detector'
_diffrn_measurement_method '\f and \w scans to fill the Ewald sphere'
_diffrn_radiation_monochromator graphite
_diffrn_radiation_source 'fine-focus sealed tube'
_diffrn_radiation_type MoK\a
_diffrn_radiation_wavelength 0.71073
_diffrn_reflns_av_R_equivalents 0.0395
_diffrn_reflns_av_sigmaI/netI 0.0329
_diffrn_reflns_limit_h_max 11
_diffrn_reflns_limit_h_min -11
_diffrn_reflns_limit_k_max 34
_diffrn_reflns_limit_k_min -34
_diffrn_reflns_limit_l_max 12
_diffrn_reflns_limit_l_min -12
_diffrn_reflns_number 33661
_diffrn_reflns_theta_full 27.50
_diffrn_reflns_theta_max 27.50
_diffrn_reflns_theta_min 1.53
_diffrn_standards_number 0
_exptl_absorpt_coefficient_mu 4.130
_exptl_absorpt_correction_T_max 0.72643
_exptl_absorpt_correction_T_min 0.24603
_exptl_absorpt_correction_type gaussian
_exptl_absorpt_process_details
;
Gaussian integration (Coppens, 1970)
;
_exptl_crystal_colour violet
_exptl_crystal_density_diffrn 1.734
_exptl_crystal_density_method 'not measured'
_exptl_crystal_description plate
_exptl_crystal_F_000 1084
_exptl_crystal_size_max 0.45
_exptl_crystal_size_mid 0.28
_exptl_crystal_size_min 0.10
_refine_diff_density_max 0.513
_refine_diff_density_min -0.538
_refine_diff_density_rms 0.066
_refine_ls_abs_structure_details 'Flack H D (1983), Acta Cryst. A39, 876-881'
_refine_ls_abs_structure_Flack 0.005(19)
_refine_ls_extinction_method none
_refine_ls_goodness_of_fit_ref 1.036
_refine_ls_hydrogen_treatment mixed
_refine_ls_matrix_type full
_refine_ls_number_parameters 524
_refine_ls_number_reflns 9505
_refine_ls_number_restraints 22
_refine_ls_restrained_S_all 4.542
_refine_ls_R_factor_all 0.0286
_refine_ls_R_factor_gt 0.0250
_refine_ls_shift/su_max 0.000
_refine_ls_shift/su_mean 0.000
_refine_ls_structure_factor_coef Fsqd
_refine_ls_weighting_details 'calc w=1/[\s^2^(Fo^2^)+(0.0194P)^2^+1.2920P] where P=(Fo^2^+2Fc^2^)/3'
_refine_ls_weighting_scheme calc
_refine_ls_wR_factor_gt 0.0528
_refine_ls_wR_factor_ref 0.0541
_reflns_number_gt 8908
_reflns_number_total 9505
_reflns_threshold_expression >2sigma(I)
_cod_data_source_file b507062g.txt
_cod_data_source_block cum
_cod_depositor_comments
;
The following automatic conversions were performed:
'_atom_site_symetry_multiplicity' tag replaced with
'_atom_site_symmetry_multiplicity'.

Automatic conversion script
Id: cif_correct_tags 1383 2010-08-28 14:59:44Z saulius 
;
_cod_original_cell_volume 2035.00(4)
_cod_original_sg_symbol_H-M 'P m'
_cod_database_code 7008754

loop_
_symmetry_equiv_pos_as_xyz
'x, y, z'
'x, -y, z'

loop_
_atom_site_label
_atom_site_type_symbol
_atom_site_fract_x
_atom_site_fract_y
_atom_site_fract_z
_atom_site_U_iso_or_equiv
_atom_site_adp_type
_atom_site_occupancy
_atom_site_symmetry_multiplicity
_atom_site_calc_flag
_atom_site_refinement_flags
_atom_site_disorder_assembly
_atom_site_disorder_group
Cu1A Cu 0.48428(17) 0.62370(5) 0.24170(15) 0.0146(3) Uani 1 1 d . . .
N1A N 0.7159(12) 0.6504(4) 0.2791(11) 0.017(2) Uani 1 1 d . . .
C2A C 0.8323(15) 0.6255(5) 0.4294(14) 0.023(3) Uani 1 1 d . . .
H21A H 0.9375 0.6431 0.4747 0.028 Uiso 1 1 calc R . .
H22A H 0.8518 0.5912 0.4078 0.028 Uiso 1 1 calc R . .
C3A C 0.7614(16) 0.6256(5) 0.5456(15) 0.023(3) Uani 1 1 d . . .
H31A H 0.8350 0.6079 0.6414 0.028 Uiso 1 1 calc R . .
H32A H 0.7487 0.6599 0.5735 0.028 Uiso 1 1 calc R . .
N4A N 0.5988(12) 0.6004(4) 0.4699(11) 0.017(2) Uani 1 1 d . . .
H41A H 0.6190 0.5669 0.4682 0.020 Uiso 1 1 calc R . .
C5A C 0.5054(16) 0.6063(5) 0.5618(14) 0.021(3) Uani 1 1 d . . .
H51A H 0.4866 0.6418 0.5710 0.026 Uiso 1 1 calc R . .
H52A H 0.5706 0.5931 0.6678 0.026 Uiso 1 1 calc R . .
C6A C 0.3397(16) 0.5792(5) 0.4849(15) 0.023(3) Uani 1 1 d . . .
H61A H 0.2935 0.5784 0.5592 0.027 Uiso 1 1 calc R . .
H62A H 0.3586 0.5446 0.4642 0.027 Uiso 1 1 calc R . .
C7A C 0.2133(16) 0.6027(5) 0.3307(15) 0.023(3) Uani 1 1 d . . .
H71A H 0.1063 0.5871 0.2995 0.027 Uiso 1 1 calc R . .
H72A H 0.2027 0.6382 0.3478 0.027 Uiso 1 1 calc R . .
N8A N 0.2604(13) 0.5969(4) 0.2016(11) 0.019(2) Uani 1 1 d . . .
H81A H 0.2607 0.5633 0.1830 0.022 Uiso 1 1 calc R . .
C9A C 0.1400(16) 0.6202(5) 0.0519(15) 0.024(3) Uani 1 1 d . . .
H91A H 0.1233 0.6553 0.0687 0.029 Uiso 1 1 calc R . .
H92A H 0.0342 0.6030 0.0113 0.029 Uiso 1 1 calc R . .
C10A C 0.2120(17) 0.6156(6) -0.0637(15) 0.026(3) Uani 1 1 d . . .
H10A H 0.2209 0.5805 -0.0861 0.031 Uiso 1 1 calc R . .
H10X H 0.1405 0.6323 -0.1625 0.031 Uiso 1 1 calc RD . .
N11A N 0.3773(13) 0.6392(4) 0.0077(11) 0.017(2) Uani 1 1 d . . .
H11A H 0.3611 0.6730 -0.0024 0.020 Uiso 1 1 calc R . .
C12A C 0.4707(18) 0.6255(5) -0.0805(15) 0.023(3) Uani 1 1 d . . .
H12A H 0.4062 0.6345 -0.1911 0.027 Uiso 1 1 calc R . .
H12X H 0.4884 0.5894 -0.0744 0.027 Uiso 1 1 calc R . .
C13A C 0.6376(17) 0.6523(5) -0.0133(15) 0.025(3) Uani 1 1 d . . .
H13A H 0.6862 0.6470 -0.0846 0.030 Uiso 1 1 calc R . .
H13X H 0.6190 0.6882 -0.0106 0.030 Uiso 1 1 calc R . .
C14A C 0.7603(17) 0.6355(5) 0.1506(15) 0.022(3) Uani 1 1 d . . .
H14A H 0.7700 0.5992 0.1508 0.027 Uiso 1 1 calc R . .
H14X H 0.8679 0.6496 0.1747 0.027 Uiso 1 1 calc R . .
C15A C 0.7299(16) 0.7065(5) 0.2986(16) 0.024(3) Uani 1 1 d . . .
H15A H 0.7288 0.7208 0.2039 0.029 Uiso 1 1 calc R . .
H15X H 0.8369 0.7142 0.3863 0.029 Uiso 1 1 calc R . .
P1A P 0.5716(4) 0.73822(12) 0.3335(4) 0.0161(6) Uani 1 1 d . . .
O11A O 0.4430(10) 0.7008(3) 0.3224(9) 0.0175(17) Uani 1 1 d . . .
O12A O 0.6613(12) 0.7654(4) 0.4922(10) 0.024(2) Uani 1 1 d D . .
H12P H 0.65(3) 0.757(8) 0.583(17) 0.07(7) Uiso 1 1 d D . .
O13A O 0.5027(12) 0.7810(4) 0.2095(11) 0.028(2) Uani 1 1 d D . .
H13P H 0.437(19) 0.768(6) 0.115(13) 0.05(5) Uiso 1 1 d D . .
Cu1B Cu 0.26879(17) 0.87630(5) 0.65919(15) 0.0140(3) Uani 1 1 d . . .
N1B N 0.0676(12) 0.8532(4) 0.6943(11) 0.015(2) Uani 1 1 d . . .
C2B C 0.0926(16) 0.8812(5) 0.8404(15) 0.021(3) Uani 1 1 d . . .
H21B H 0.0259 0.8661 0.8852 0.025 Uiso 1 1 calc R . .
H22B H 0.0576 0.9158 0.8136 0.025 Uiso 1 1 calc R . .
C3B C 0.2727(18) 0.8796(5) 0.9600(15) 0.022(3) Uani 1 1 d . . .
H31B H 0.2904 0.8991 1.0528 0.027 Uiso 1 1 calc R . .
H32B H 0.3065 0.8452 0.9928 0.027 Uiso 1 1 calc R . .
N4B N 0.3706(12) 0.9009(4) 0.8848(11) 0.016(2) Uani 1 1 d . . .
H41B H 0.3550 0.9348 0.8805 0.019 Uiso 1 1 calc R . .
C5B C 0.5499(16) 0.8923(5) 0.9806(15) 0.023(3) Uani 1 1 d . . .
H51B H 0.5722 0.8564 0.9885 0.027 Uiso 1 1 calc R . .
H52B H 0.5848 0.9051 1.0868 0.027 Uiso 1 1 calc R . .
C6B C 0.6486(16) 0.9180(5) 0.9074(15) 0.025(3) Uani 1 1 d . . .
H61B H 0.7651 0.9171 0.9829 0.030 Uiso 1 1 calc R . .
H62B H 0.6154 0.9530 0.8881 0.030 Uiso 1 1 calc R . .
C7B C 0.6269(15) 0.8944(5) 0.7525(15) 0.023(3) Uani 1 1 d . . .
H71B H 0.7061 0.9093 0.7223 0.027 Uiso 1 1 calc R . .
H72B H 0.6504 0.8587 0.7688 0.027 Uiso 1 1 calc R . .
N8B N 0.4585(12) 0.9015(4) 0.6231(12) 0.018(2) Uani 1 1 d . . .
H81B H 0.4436 0.9352 0.6061 0.021 Uiso 1 1 calc R . .
C9B C 0.4383(18) 0.8789(5) 0.4728(16) 0.025(3) Uani 1 1 d . . .
H91B H 0.4724 0.8439 0.4893 0.030 Uiso 1 1 calc R . .
H92B H 0.5063 0.8966 0.4342 0.030 Uiso 1 1 calc R . .
C10B C 0.2587(18) 0.8827(5) 0.3545(15) 0.026(3) Uani 1 1 d . . .
H10B H 0.2284 0.9177 0.3280 0.031 Uiso 1 1 calc R . .
H10Y H 0.2390 0.8649 0.2582 0.031 Uiso 1 1 calc R . .
N11B N 0.1574(13) 0.8603(4) 0.4253(11) 0.019(2) Uani 1 1 d . . .
H11B H 0.1633 0.8263 0.4169 0.022 Uiso 1 1 calc R . .
C12B C -0.0192(17) 0.8741(5) 0.3331(15) 0.025(3) Uani 1 1 d . . .
H12B H -0.0582 0.8639 0.2237 0.030 Uiso 1 1 calc R . .
H12Y H -0.0305 0.9104 0.3351 0.030 Uiso 1 1 calc R . .
C13B C -0.1245(16) 0.8494(5) 0.3997(15) 0.026(3) Uani 1 1 d . . .
H13B H -0.2402 0.8547 0.3260 0.032 Uiso 1 1 calc R . .
H13Y H -0.1042 0.8134 0.4061 0.032 Uiso 1 1 calc R . .
C14B C -0.0951(16) 0.8679(5) 0.5611(15) 0.023(3) Uani 1 1 d . . .
H14B H -0.1028 0.9043 0.5579 0.027 Uiso 1 1 calc R . .
H14Y H -0.1829 0.8552 0.5830 0.027 Uiso 1 1 calc R . .
C15B C 0.0668(15) 0.7978(5) 0.7219(15) 0.021(3) Uani 1 1 d . . .
H15B H -0.0210 0.7829 0.6278 0.025 Uiso 1 1 calc R . .
H15Y H 0.0386 0.7927 0.8081 0.025 Uiso 1 1 calc R . .
P1B P 0.2577(4) 0.76344(12) 0.7687(3) 0.0162(6) Uani 1 1 d . . .
O11B O 0.3663(10) 0.7964(3) 0.7256(9) 0.0181(17) Uani 1 1 d . . .
O12B O 0.1996(12) 0.7158(4) 0.6567(10) 0.025(2) Uani 1 1 d D . .
H12Q H 0.20(2) 0.720(7) 0.561(14) 0.06(6) Uiso 1 1 d D . .
O13B O 0.3303(11) 0.7441(4) 0.9348(10) 0.024(2) Uani 1 1 d . . .
Br1 Br 0.91379(19) 0.77154(7) 0.04168(17) 0.0402(4) Uani 1 1 d . . .
Br2A Br 0.1597(2) 1.0000 0.6047(2) 0.0232(4) Uani 1 2 d S . .
Br2B Br 0.5404(2) 0.5000 0.1920(2) 0.0243(4) Uani 1 2 d S . .
Br3A Br 0.4317(3) 1.0000 1.1565(2) 0.0300(5) Uani 1 2 d S . .
Br3B Br 0.7987(3) 0.5000 0.7301(2) 0.0316(5) Uani 1 2 d S . .
O1W O 1.1913(13) 0.7379(4) 0.3827(11) 0.031(2) Uani 1 1 d D . .
H1W1 H 1.281(17) 0.729(6) 0.37(2) 0.05(5) Uiso 1 1 d D . .
H1W2 H 1.129(19) 0.748(6) 0.280(12) 0.04(5) Uiso 1 1 d D . .
O2W O 0.6092(12) 0.7455(4) -0.2848(11) 0.024(2) Uani 1 1 d D . .
H2W1 H 0.705(17) 0.750(9) -0.195(17) 0.08(7) Uiso 1 1 d D . .
H2W2 H 0.54(2) 0.767(7) -0.27(3) 0.07(7) Uiso 1 1 d D . .
O3W O -0.1284(19) 1.0000 0.728(2) 0.038(4) Uani 1 2 d SD . .
H3W1 H -0.05(2) 1.0000 0.69(3) 0.05(7) Uiso 1 2 d SD . .
H3W2 H -0.06(4) 1.0000 0.839(12) 0.10(13) Uiso 1 2 d SD . .
O4W O 1.0844(17) 0.5000 1.1075(16) 0.027(3) Uani 1 2 d SD . .
H4W1 H 0.994(18) 0.5000 1.008(14) 0.02(5) Uiso 1 2 d SD . .
H4W2 H 1.04(3) 0.5000 1.18(3) 0.06(9) Uiso 1 2 d SD . .
O5W O 0.5387(18) 1.0000 1.5396(17) 0.026(3) Uani 1 2 d SD . .
H5W1 H 0.52(4) 1.0000 1.435(15) 0.07(10) Uiso 1 2 d SD . .
H5W2 H 0.653(13) 1.0000 1.57(4) 0.09(11) Uiso 1 2 d SD . .
O6W O -0.155(2) 1.0000 0.2344(19) 0.040(4) Uani 1 2 d SD . .
H6W1 H -0.257(19) 1.0000 0.24(3) 0.05(8) Uiso 1 2 d SD . .
H6W2 H -0.10(4) 1.0000 0.344(11) 0.08(10) Uiso 1 2 d SD . .
O7W O 0.459(2) 0.5000 -0.1915(18) 0.037(4) Uani 1 2 d SD . .
H7W1 H 0.55(2) 0.5000 -0.21(3) 0.05(8) Uiso 1 2 d SD . .
H7W2 H 0.50(3) 0.5000 -0.084(11) 0.05(7) Uiso 1 2 d SD . .
O8W O 0.944(2) 0.5000 0.309(2) 0.043(4) Uani 1 2 d SD . .
H8W1 H 0.834(11) 0.5000 0.27(3) 0.04(6) Uiso 1 2 d SD . .
H8W2 H 1.01(2) 0.5000 0.414(11) 0.02(5) Uiso 1 2 d SD . .
O9W O 0.021(2) 1.0000 1.051(2) 0.106(11) Uani 1 2 d S . .
O10W O 1.109(3) 0.5000 0.631(2) 0.119(13) Uani 1 2 d SD . .

loop_
_atom_site_aniso_label
_atom_site_aniso_U_11
_atom_site_aniso_U_22
_atom_site_aniso_U_33
_atom_site_aniso_U_23
_atom_site_aniso_U_13
_atom_site_aniso_U_12
Cu1A 0.0153(7) 0.0158(7) 0.0125(6) 0.0000(5) 0.0062(5) -0.0010(6)
N1A 0.019(5) 0.017(5) 0.016(5) -0.001(4) 0.009(4) -0.001(4)
C2A 0.017(6) 0.031(7) 0.018(6) 0.003(5) 0.004(5) 0.000(6)
C3A 0.019(6) 0.030(7) 0.015(6) 0.000(5) 0.004(5) -0.005(5)
N4A 0.020(5) 0.016(5) 0.015(5) 0.000(4) 0.007(4) -0.001(4)
C5A 0.028(7) 0.023(7) 0.015(6) 0.001(5) 0.010(5) 0.000(5)
C6A 0.028(7) 0.022(7) 0.024(6) 0.000(5) 0.017(6) -0.003(5)
C7A 0.022(6) 0.024(7) 0.026(6) -0.003(5) 0.015(5) -0.004(5)
N8A 0.019(5) 0.016(5) 0.019(5) -0.001(4) 0.007(4) -0.002(4)
C9A 0.015(6) 0.029(7) 0.023(6) 0.003(5) 0.003(5) -0.003(5)
C10A 0.025(7) 0.031(8) 0.014(6) 0.000(5) 0.001(5) -0.005(6)
N11A 0.020(5) 0.017(5) 0.014(5) 0.001(4) 0.008(4) -0.002(4)
C12A 0.032(8) 0.025(7) 0.015(6) -0.003(5) 0.013(6) 0.001(6)
C13A 0.032(7) 0.029(7) 0.022(6) 0.001(5) 0.019(6) 0.003(6)
C14A 0.022(6) 0.025(7) 0.025(6) -0.002(6) 0.015(5) 0.003(6)
C15A 0.030(7) 0.019(6) 0.034(7) -0.006(5) 0.023(6) -0.007(5)
P1A 0.0174(14) 0.0138(14) 0.0158(14) -0.0003(11) 0.0065(11) -0.0003(12)
O11A 0.018(4) 0.015(4) 0.019(4) -0.002(3) 0.009(3) -0.002(3)
O12A 0.028(5) 0.029(5) 0.020(5) -0.008(4) 0.014(4) -0.008(4)
O13A 0.027(5) 0.022(5) 0.026(5) 0.007(4) 0.003(4) -0.002(4)
Cu1B 0.0148(6) 0.0154(7) 0.0120(6) 0.0010(5) 0.0063(5) -0.0005(6)
N1B 0.016(5) 0.015(5) 0.016(5) 0.003(4) 0.008(4) 0.001(4)
C2B 0.023(6) 0.022(7) 0.023(6) -0.001(5) 0.016(5) 0.002(5)
C3B 0.031(7) 0.023(7) 0.014(6) 0.000(5) 0.011(5) -0.005(6)
N4B 0.018(5) 0.016(5) 0.012(4) 0.000(4) 0.006(4) -0.002(4)
C5B 0.019(6) 0.026(7) 0.016(6) 0.001(5) 0.001(5) 0.000(5)
C6B 0.018(6) 0.023(7) 0.025(6) 0.000(5) 0.003(5) -0.001(5)
C7B 0.013(6) 0.022(6) 0.032(7) 0.002(5) 0.009(5) 0.000(5)
N8B 0.021(5) 0.013(5) 0.023(5) 0.002(4) 0.013(4) 0.002(4)
C9B 0.034(8) 0.023(7) 0.028(7) 0.000(5) 0.023(6) 0.000(6)
C10B 0.036(8) 0.029(8) 0.018(6) 0.001(5) 0.018(6) -0.003(6)
N11B 0.024(5) 0.017(5) 0.014(5) 0.000(4) 0.008(4) -0.003(4)
C12B 0.025(7) 0.029(8) 0.012(6) 0.004(5) 0.001(5) -0.001(6)
C13B 0.020(6) 0.030(8) 0.020(6) 0.004(5) 0.002(5) -0.004(6)
C14B 0.013(6) 0.025(7) 0.026(6) 0.004(5) 0.006(5) 0.005(5)
C15B 0.020(6) 0.018(6) 0.025(6) 0.004(5) 0.010(5) -0.002(5)
P1B 0.0200(15) 0.0130(14) 0.0159(14) 0.0019(12) 0.0083(12) 0.0011(12)
O11B 0.017(4) 0.015(4) 0.022(4) 0.003(3) 0.008(3) 0.000(3)
O12B 0.036(5) 0.017(5) 0.027(5) -0.005(4) 0.018(4) -0.004(4)
O13B 0.029(5) 0.022(5) 0.019(4) 0.005(4) 0.009(4) 0.004(4)
Br1 0.0327(8) 0.0590(11) 0.0239(7) 0.0073(7) 0.0085(6) -0.0068(7)
Br2A 0.0213(9) 0.0255(9) 0.0219(9) 0.000 0.0091(7) 0.000
Br2B 0.0236(9) 0.0285(10) 0.0217(9) 0.000 0.0110(7) 0.000
Br3A 0.0336(11) 0.0274(10) 0.0276(10) 0.000 0.0128(9) 0.000
Br3B 0.0326(11) 0.0313(11) 0.0264(10) 0.000 0.0093(8) 0.000
O1W 0.029(5) 0.043(6) 0.023(5) -0.001(4) 0.012(4) 0.011(5)
O2W 0.025(5) 0.028(5) 0.021(5) 0.002(4) 0.013(4) 0.006(4)
O3W 0.023(8) 0.049(10) 0.046(10) 0.000 0.018(7) 0.000
O4W 0.024(7) 0.027(8) 0.027(7) 0.000 0.009(6) 0.000
O5W 0.030(8) 0.023(7) 0.030(7) 0.000 0.018(6) 0.000
O6W 0.034(9) 0.047(10) 0.032(8) 0.000 0.009(7) 0.000
O7W 0.050(10) 0.035(9) 0.026(7) 0.000 0.018(7) 0.000
O8W 0.025(9) 0.070(12) 0.037(9) 0.000 0.015(7) 0.000
O9W 0.029(11) 0.25(4) 0.036(10) 0.000 0.009(9) 0.000
O10W 0.052(14) 0.28(4) 0.034(11) 0.000 0.027(10) 0.000

loop_
_atom_type_symbol
_atom_type_description
_atom_type_scat_dispersion_real
_atom_type_scat_dispersion_imag
_atom_type_scat_source
C C 0.0033 0.0016 'International Tables Vol C Tables 4.2.6.8 and 6.1.1.4'
H H 0.0000 0.0000 'International Tables Vol C Tables 4.2.6.8 and 6.1.1.4'
N N 0.0061 0.0033 'International Tables Vol C Tables 4.2.6.8 and 6.1.1.4'
O O 0.0106 0.0060 'International Tables Vol C Tables 4.2.6.8 and 6.1.1.4'
P P 0.1023 0.0942 'International Tables Vol C Tables 4.2.6.8 and 6.1.1.4'
Cu Cu 0.3201 1.2651 'International Tables Vol C Tables 4.2.6.8 and 6.1.1.4'
Br Br -0.2901 2.4595 'International Tables Vol C Tables 4.2.6.8 and 6.1.1.4'

loop_
_geom_angle_atom_site_label_1
_geom_angle_atom_site_label_2
_geom_angle_atom_site_label_3
_geom_angle
_geom_angle_site_symmetry_1
_geom_angle_site_symmetry_3
_geom_angle_publ_flag
N8A Cu1A N11A 85.7(4) . . ?
N8A Cu1A N4A 94.4(4) . . ?
N11A Cu1A N4A 173.4(4) . . ?
N8A Cu1A N1A 178.7(4) . . ?
N11A Cu1A N1A 93.5(4) . . ?
N4A Cu1A N1A 86.3(4) . . ?
N8A Cu1A O11A 94.4(4) . . ?
N11A Cu1A O11A 96.6(4) . . ?
N4A Cu1A O11A 90.0(4) . . ?
N1A Cu1A O11A 86.7(3) . . ?
C2A N1A C14A 108.9(10) . . ?
C2A N1A C15A 110.0(10) . . ?
C14A N1A C15A 108.9(9) . . ?
C2A N1A Cu1A 103.3(7) . . ?
C14A N1A Cu1A 113.1(8) . . ?
C15A N1A Cu1A 112.4(7) . . ?
N1A C2A C3A 110.3(11) . . ?
N1A C2A H21A 109.6 . . ?
C3A C2A H21A 109.6 . . ?
N1A C2A H22A 109.6 . . ?
C3A C2A H22A 109.6 . . ?
H21A C2A H22A 108.1 . . ?
N4A C3A C2A 107.9(10) . . ?
N4A C3A H31A 110.1 . . ?
C2A C3A H31A 110.1 . . ?
N4A C3A H32A 110.1 . . ?
C2A C3A H32A 110.1 . . ?
H31A C3A H32A 108.4 . . ?
C5A N4A C3A 112.3(10) . . ?
C5A N4A Cu1A 116.4(8) . . ?
C3A N4A Cu1A 107.1(8) . . ?
C5A N4A H41A 106.8 . . ?
C3A N4A H41A 106.8 . . ?
Cu1A N4A H41A 106.8 . . ?
N4A C5A C6A 111.9(10) . . ?
N4A C5A H51A 109.2 . . ?
C6A C5A H51A 109.2 . . ?
N4A C5A H52A 109.2 . . ?
C6A C5A H52A 109.2 . . ?
H51A C5A H52A 107.9 . . ?
C5A C6A C7A 114.4(11) . . ?
C5A C6A H61A 108.7 . . ?
C7A C6A H61A 108.7 . . ?
C5A C6A H62A 108.7 . . ?
C7A C6A H62A 108.7 . . ?
H61A C6A H62A 107.6 . . ?
N8A C7A C6A 112.2(11) . . ?
N8A C7A H71A 109.2 . . ?
C6A C7A H71A 109.2 . . ?
N8A C7A H72A 109.2 . . ?
C6A C7A H72A 109.2 . . ?
H71A C7A H72A 107.9 . . ?
C7A N8A C9A 112.8(10) . . ?
C7A N8A Cu1A 116.9(8) . . ?
C9A N8A Cu1A 105.8(8) . . ?
C7A N8A H81A 106.9 . . ?
C9A N8A H81A 106.9 . . ?
Cu1A N8A H81A 106.9 . . ?
N8A C9A C10A 106.7(11) . . ?
N8A C9A H91A 110.4 . . ?
C10A C9A H91A 110.4 . . ?
N8A C9A H92A 110.4 . . ?
C10A C9A H92A 110.4 . . ?
H91A C9A H92A 108.6 . . ?
N11A C10A C9A 108.4(10) . . ?
N11A C10A H10A 110.0 . . ?
C9A C10A H10A 110.0 . . ?
N11A C10A H10X 110.0 . . ?
C9A C10A H10X 110.0 . . ?
H10A C10A H10X 108.4 . . ?
C10A N11A C12A 111.0(10) . . ?
C10A N11A Cu1A 107.3(7) . . ?
C12A N11A Cu1A 117.3(8) . . ?
C10A N11A H11A 106.9 . . ?
C12A N11A H11A 106.9 . . ?
Cu1A N11A H11A 106.9 . . ?
N11A C12A C13A 111.3(10) . . ?
N11A C12A H12A 109.4 . . ?
C13A C12A H12A 109.4 . . ?
N11A C12A H12X 109.4 . . ?
C13A C12A H12X 109.4 . . ?
H12A C12A H12X 108.0 . . ?
C14A C13A C12A 114.7(11) . . ?
C14A C13A H13A 108.6 . . ?
C12A C13A H13A 108.6 . . ?
C14A C13A H13X 108.6 . . ?
C12A C13A H13X 108.6 . . ?
H13A C13A H13X 107.6 . . ?
N1A C14A C13A 114.4(10) . . ?
N1A C14A H14A 108.6 . . ?
C13A C14A H14A 108.6 . . ?
N1A C14A H14X 108.6 . . ?
C13A C14A H14X 108.6 . . ?
H14A C14A H14X 107.6 . . ?
N1A C15A P1A 117.0(8) . . ?
N1A C15A H15A 108.1 . . ?
P1A C15A H15A 108.1 . . ?
N1A C15A H15X 108.1 . . ?
P1A C15A H15X 108.1 . . ?
H15A C15A H15X 107.3 . . ?
O11A P1A O12A 115.6(5) . . ?
O11A P1A O13A 113.7(5) . . ?
O12A P1A O13A 104.4(5) . . ?
O11A P1A C15A 109.4(5) . . ?
O12A P1A C15A 106.8(6) . . ?
O13A P1A C15A 106.4(6) . . ?
P1A O11A Cu1A 112.3(4) . . ?
P1A O12A H12P 123(10) . . ?
P1A O13A H13P 109(10) . . ?
N8B Cu1B N4B 93.4(4) . . ?
N8B Cu1B N11B 85.6(4) . . ?
N4B Cu1B N11B 173.1(4) . . ?
N8B Cu1B N1B 177.6(4) . . ?
N4B Cu1B N1B 86.4(4) . . ?
N11B Cu1B N1B 94.4(4) . . ?
N8B Cu1B O11B 95.9(4) . . ?
N4B Cu1B O11B 94.4(4) . . ?
N11B Cu1B O11B 92.5(4) . . ?
N1B Cu1B O11B 86.5(3) . . ?
C14B N1B C2B 109.2(9) . . ?
C14B N1B C15B 109.0(9) . . ?
C2B N1B C15B 109.8(9) . . ?
C14B N1B Cu1B 112.7(7) . . ?
C2B N1B Cu1B 103.0(7) . . ?
C15B N1B Cu1B 113.0(7) . . ?
N1B C2B C3B 109.8(10) . . ?
N1B C2B H21B 109.7 . . ?
C3B C2B H21B 109.7 . . ?
N1B C2B H22B 109.7 . . ?
C3B C2B H22B 109.7 . . ?
H21B C2B H22B 108.2 . . ?
N4B C3B C2B 108.0(10) . . ?
N4B C3B H31B 110.1 . . ?
C2B C3B H31B 110.1 . . ?
N4B C3B H32B 110.1 . . ?
C2B C3B H32B 110.1 . . ?
H31B C3B H32B 108.4 . . ?
C5B N4B C3B 112.2(10) . . ?
C5B N4B Cu1B 116.6(8) . . ?
C3B N4B Cu1B 107.6(7) . . ?
C5B N4B H41B 106.6 . . ?
C3B N4B H41B 106.6 . . ?
Cu1B N4B H41B 106.6 . . ?
N4B C5B C6B 111.2(10) . . ?
N4B C5B H51B 109.4 . . ?
C6B C5B H51B 109.4 . . ?
N4B C5B H52B 109.4 . . ?
C6B C5B H52B 109.4 . . ?
H51B C5B H52B 108.0 . . ?
C5B C6B C7B 114.1(11) . . ?
C5B C6B H61B 108.7 . . ?
C7B C6B H61B 108.7 . . ?
C5B C6B H62B 108.7 . . ?
C7B C6B H62B 108.7 . . ?
H61B C6B H62B 107.6 . . ?
N8B C7B C6B 112.4(10) . . ?
N8B C7B H71B 109.1 . . ?
C6B C7B H71B 109.1 . . ?
N8B C7B H72B 109.1 . . ?
C6B C7B H72B 109.1 . . ?
H71B C7B H72B 107.9 . . ?
C7B N8B C9B 112.2(10) . . ?
C7B N8B Cu1B 117.2(8) . . ?
C9B N8B Cu1B 106.7(8) . . ?
C7B N8B H81B 106.7 . . ?
C9B N8B H81B 106.7 . . ?
Cu1B N8B H81B 106.7 . . ?
N8B C9B C10B 108.0(11) . . ?
N8B C9B H91B 110.1 . . ?
C10B C9B H91B 110.1 . . ?
N8B C9B H92B 110.1 . . ?
C10B C9B H92B 110.1 . . ?
H91B C9B H92B 108.4 . . ?
N11B C10B C9B 108.5(10) . . ?
N11B C10B H10B 110.0 . . ?
C9B C10B H10B 110.0 . . ?
N11B C10B H10Y 110.0 . . ?
C9B C10B H10Y 110.0 . . ?
H10B C10B H10Y 108.4 . . ?
C12B N11B C10B 111.0(10) . . ?
C12B N11B Cu1B 117.5(8) . . ?
C10B N11B Cu1B 107.9(8) . . ?
C12B N11B H11B 106.6 . . ?
C10B N11B H11B 106.6 . . ?
Cu1B N11B H11B 106.6 . . ?
N11B C12B C13B 111.3(10) . . ?
N11B C12B H12B 109.4 . . ?
C13B C12B H12B 109.4 . . ?
N11B C12B H12Y 109.4 . . ?
C13B C12B H12Y 109.4 . . ?
H12B C12B H12Y 108.0 . . ?
C14B C13B C12B 115.2(11) . . ?
C14B C13B H13B 108.5 . . ?
C12B C13B H13B 108.5 . . ?
C14B C13B H13Y 108.5 . . ?
C12B C13B H13Y 108.5 . . ?
H13B C13B H13Y 107.5 . . ?
N1B C14B C13B 115.0(10) . . ?
N1B C14B H14B 108.5 . . ?
C13B C14B H14B 108.5 . . ?
N1B C14B H14Y 108.5 . . ?
C13B C14B H14Y 108.5 . . ?
H14B C14B H14Y 107.5 . . ?
N1B C15B P1B 117.1(8) . . ?
N1B C15B H15B 108.0 . . ?
P1B C15B H15B 108.0 . . ?
N1B C15B H15Y 108.0 . . ?
P1B C15B H15Y 108.0 . . ?
H15B C15B H15Y 107.3 . . ?
O13B P1B O11B 117.2(5) . . ?
O13B P1B O12B 106.6(5) . . ?
O11B P1B O12B 110.1(5) . . ?
O13B P1B C15B 110.1(6) . . ?
O11B P1B C15B 107.9(5) . . ?
O12B P1B C15B 104.4(6) . . ?
P1B O11B Cu1B 113.5(5) . . ?
P1B O12B H12Q 114(10) . . ?
H1W1 O1W H1W2 94(10) . . ?
H2W1 O2W H2W2 104(10) . . ?
H3W1 O3W H3W2 104(10) . . ?
H4W1 O4W H4W2 108(10) . . ?
H5W1 O5W H5W2 89(10) . . ?
H6W1 O6W H6W2 88(10) . . ?
H7W1 O7W H7W2 104(10) . . ?
H8W1 O8W H8W2 119(10) . . ?

loop_
_geom_bond_atom_site_label_1
_geom_bond_atom_site_label_2
_geom_bond_distance
_geom_bond_site_symmetry_2
_geom_bond_publ_flag
Cu1A N8A 2.017(10) . ?
Cu1A N11A 2.019(9) . ?
Cu1A N4A 2.025(10) . ?
Cu1A N1A 2.089(10) . ?
Cu1A O11A 2.279(8) . ?
N1A C2A 1.488(15) . ?
N1A C14A 1.499(16) . ?
N1A C15A 1.501(15) . ?
C2A C3A 1.506(19) . ?
C2A H21A 0.9700 . ?
C2A H22A 0.9700 . ?
C3A N4A 1.475(16) . ?
C3A H31A 0.9700 . ?
C3A H32A 0.9700 . ?
N4A C5A 1.474(16) . ?
N4A H41A 0.9100 . ?
C5A C6A 1.520(18) . ?
C5A H51A 0.9700 . ?
C5A H52A 0.9700 . ?
C6A C7A 1.522(18) . ?
C6A H61A 0.9700 . ?
C6A H62A 0.9700 . ?
C7A N8A 1.476(16) . ?
C7A H71A 0.9700 . ?
C7A H72A 0.9700 . ?
N8A C9A 1.477(16) . ?
N8A H81A 0.9100 . ?
C9A C10A 1.51(2) . ?
C9A H91A 0.9700 . ?
C9A H92A 0.9700 . ?
C10A N11A 1.474(17) . ?
C10A H10A 0.9700 . ?
C10A H10X 0.9700 . ?
N11A C12A 1.480(17) . ?
N11A H11A 0.9100 . ?
C12A C13A 1.53(2) . ?
C12A H12A 0.9700 . ?
C12A H12X 0.9700 . ?
C13A C14A 1.509(18) . ?
C13A H13A 0.9700 . ?
C13A H13X 0.9700 . ?
C14A H14A 0.9700 . ?
C14A H14X 0.9700 . ?
C15A P1A 1.819(13) . ?
C15A H15A 0.9700 . ?
C15A H15X 0.9700 . ?
P1A O11A 1.500(9) . ?
P1A O12A 1.528(9) . ?
P1A O13A 1.550(9) . ?
O12A H12P 0.96(8) . ?
O13A H13P 0.89(8) . ?
Cu1B N8B 2.014(10) . ?
Cu1B N4B 2.014(9) . ?
Cu1B N11B 2.020(9) . ?
Cu1B N1B 2.090(10) . ?
Cu1B O11B 2.277(8) . ?
N1B C14B 1.493(15) . ?
N1B C2B 1.495(16) . ?
N1B C15B 1.496(15) . ?
C2B C3B 1.506(19) . ?
C2B H21B 0.9700 . ?
C2B H22B 0.9700 . ?
C3B N4B 1.480(16) . ?
C3B H31B 0.9700 . ?
C3B H32B 0.9700 . ?
N4B C5B 1.476(16) . ?
N4B H41B 0.9100 . ?
C5B C6B 1.522(19) . ?
C5B H51B 0.9700 . ?
C5B H52B 0.9700 . ?
C6B C7B 1.524(18) . ?
C6B H61B 0.9700 . ?
C6B H62B 0.9700 . ?
C7B N8B 1.472(15) . ?
C7B H71B 0.9700 . ?
C7B H72B 0.9700 . ?
N8B C9B 1.479(16) . ?
N8B H81B 0.9100 . ?
C9B C10B 1.50(2) . ?
C9B H91B 0.9700 . ?
C9B H92B 0.9700 . ?
C10B N11B 1.486(17) . ?
C10B H10B 0.9700 . ?
C10B H10Y 0.9700 . ?
N11B C12B 1.480(17) . ?
N11B H11B 0.9100 . ?
C12B C13B 1.513(19) . ?
C12B H12B 0.9700 . ?
C12B H12Y 0.9700 . ?
C13B C14B 1.512(18) . ?
C13B H13B 0.9700 . ?
C13B H13Y 0.9700 . ?
C14B H14B 0.9700 . ?
C14B H14Y 0.9700 . ?
C15B P1B 1.824(12) . ?
C15B H15B 0.9700 . ?
C15B H15Y 0.9700 . ?
P1B O13B 1.494(9) . ?
P1B O11B 1.508(9) . ?
P1B O12B 1.581(9) . ?
O12B H12Q 0.93(8) . ?
O1W H1W1 0.92(8) . ?
O1W H1W2 0.92(8) . ?
O2W H2W1 0.91(8) . ?
O2W H2W2 0.91(8) . ?
O3W H3W1 0.92(9) . ?
O3W H3W2 0.94(9) . ?
O4W H4W1 0.93(8) . ?
O4W H4W2 0.93(9) . ?
O5W H5W1 0.93(9) . ?
O5W H5W2 0.94(9) . ?
O6W H6W1 0.93(9) . ?
O6W H6W2 0.93(9) . ?
O7W H7W1 0.92(9) . ?
O7W H7W2 0.91(9) . ?
O8W H8W1 0.89(9) . ?
O8W H8W2 0.89(8) . ?
